data_1553709
loop_
_publ_author_name
'Hisaki, Ichiro'
'Ikenaka, Nobuaki'
'Tsuzuki, Seiji'
'Tohnai, Norimitsu'

_publ_section_title
;
 Sterically crowded hydrogen-bonded hexagonal network frameworks
;
_journal_issue 2
_journal_name_full 'Materials Chemistry Frontiers'
_journal_page_first 338
_journal_paper_doi 10.1039/C7QM00544J
_journal_volume 2
_journal_year 2018
_chemical_formula_moiety 'C60 H24 F12 O12'
_chemical_formula_sum 'C60 H24 F12 O12'
_chemical_formula_weight 1164.82
_chemical_name_systematic hexakis(4-carboxy-3,5-difluorophenyl)triphenylene
_space_group_crystal_system monoclinic
_space_group_IT_number 15
_space_group_name_Hall '-I 2ya'
_space_group_name_H-M_alt 'I 1 2/a 1'
_atom_sites_solution_hydrogens geom
_atom_sites_solution_primary direct
_atom_sites_solution_secondary difmap
_audit_update_record
;
2017-10-06 deposited with the CCDC.
2017-12-12 downloaded from the CCDC.
;
_cell_angle_alpha 90.0000
_cell_angle_beta 93.869(2)
_cell_angle_gamma 90.0000
_cell_formula_units_Z 4
_cell_length_a 12.2591(3)
_cell_length_b 38.9347(8)
_cell_length_c 18.0305(4)
_cell_measurement_reflns_used 12870
_cell_measurement_temperature 213
_cell_measurement_theta_max 76.70
_cell_measurement_theta_min 4.55
_cell_volume 8586.4(3)
_computing_cell_refinement 'CrysAlisPro 1.171.39.5a (Rigaku OD, 2015)'
_computing_data_collection 'CrysAlisPro 1.171.39.5a (Rigaku OD, 2015)'
_computing_data_reduction 'CrysAlisPro 1.171.39.5a (Rigaku OD, 2015)'
_computing_molecular_graphics 'CrystalStructure 4.2.4'
_computing_publication_material 'CrystalStructure 4.2.4 (Rigaku, 2016)'
_computing_structure_refinement 'SHELXL Version 2014/7 (Sheldrick, 2008)'
_computing_structure_solution 'SHELXT Version 2014/5 (Sheldrick, 2014)'
_diffrn_ambient_temperature 213
_diffrn_measured_fraction_theta_full 0.999
_diffrn_measured_fraction_theta_max 0.979
_diffrn_measurement_device_type XtaLAB200
_diffrn_radiation_type 'Cu K\a'
_diffrn_radiation_wavelength 1.54187
_diffrn_reflns_av_R_equivalents 0.0351
_diffrn_reflns_Laue_measured_fraction_full 0.999
_diffrn_reflns_Laue_measured_fraction_max 0.979
_diffrn_reflns_limit_h_max 15
_diffrn_reflns_limit_h_min -15
_diffrn_reflns_limit_k_max 38
_diffrn_reflns_limit_k_min -48
_diffrn_reflns_limit_l_max 21
_diffrn_reflns_limit_l_min -22
_diffrn_reflns_number 41187
_diffrn_reflns_point_group_measured_fraction_full 0.999
_diffrn_reflns_point_group_measured_fraction_max 0.979
_diffrn_reflns_theta_full 67.687
_diffrn_reflns_theta_max 77.493
_diffrn_reflns_theta_min 3.788
_diffrn_standards_number 0
_exptl_absorpt_coefficient_mu 0.702
_exptl_absorpt_correction_T_max 1.000
_exptl_absorpt_correction_T_min 0.666
_exptl_absorpt_correction_type multi-scan
_exptl_absorpt_process_details
;
CrysAlisPro 1.171.39.5a (Rigaku Oxford Diffraction, 2015)
Empirical absorption correction using spherical harmonics,
 implemented in SCALE3 ABSPACK scaling algorithm.
;
_exptl_crystal_colour colorless
_exptl_crystal_density_diffrn 0.901
_exptl_crystal_density_method 'not measured'
_exptl_crystal_description block
_exptl_crystal_F_000 2352.00
_exptl_crystal_preparation Luminescent
_exptl_crystal_recrystallization_method 'Re-crystallisation from solvent: DMF, methyl benzoate'
_exptl_crystal_size_max 0.20
_exptl_crystal_size_mid 0.15
_exptl_crystal_size_min 0.05
_refine_diff_density_max 0.45
_refine_diff_density_min -0.25
_refine_ls_extinction_method none
_refine_ls_goodness_of_fit_ref 1.481
_refine_ls_hydrogen_treatment mixed
_refine_ls_number_parameters 582
_refine_ls_number_reflns 8961
_refine_ls_number_restraints 5
_refine_ls_R_factor_all 0.1257
_refine_ls_R_factor_gt 0.1061
_refine_ls_shift/su_max 0.000
_refine_ls_structure_factor_coef Fsqd
_refine_ls_weighting_details 'w = 1/[\s^2^(Fo^2^)+(0.2000P)^2^] where P=(Fo^2^+2Fc^2^)/3'
_refine_ls_weighting_scheme calc
_refine_ls_wR_factor_gt 0.3522
_refine_ls_wR_factor_ref 0.3784
_reflns_Friedel_coverage 0.000
_reflns_number_gt 5769
_reflns_number_total 8961
_reflns_threshold_expression F^2^>2.0\s(F^2^)
_cod_data_source_file c7qm00544j2.cif
_cod_data_source_block TpF-1
_cod_database_code 1553709

loop_
_space_group_symop_operation_xyz
'x, y, z'
'-x+1/2, y, -z'
'x+1/2, y+1/2, z+1/2'
'-x+1, y+1/2, -z+1/2'
'-x, -y, -z'
'x-1/2, -y, z'
'-x+1/2, -y+1/2, -z+1/2'
'x, -y+1/2, z+1/2'

loop_
_atom_site_label
_atom_site_type_symbol
_atom_site_fract_x
_atom_site_fract_y
_atom_site_fract_z
_atom_site_U_iso_or_equiv
_atom_site_adp_type
_atom_site_occupancy
_atom_site_site_symmetry_order
_atom_site_calc_flag
_atom_site_refinement_flags_posn
_atom_site_refinement_flags_adp
_atom_site_refinement_flags_occupancy
_atom_site_disorder_assembly
_atom_site_disorder_group
O5 O 0.6143(3) 0.27935(15) 0.51982(17) 0.251(3) Uani 1 1 d D . . . .
H5O H 0.6599 0.2777 0.4888 0.301 Uiso 1 1 calc DR U . . .
O6 O 0.7582(3) 0.27552(12) 0.59112(15) 0.1922(19) Uani 1 1 d . . . . .
C1 C 0.2786(2) 0.39760(4) 0.96733(12) 0.0667(6) Uani 1 1 d . . . . .
C2 C 0.3056(2) 0.36656(4) 0.93709(12) 0.0671(6) Uani 1 1 d . . . . .
H2 H 0.3438 0.3667 0.8943 0.081 Uiso 1 1 calc R U . . .
C3 C 0.27871(17) 0.33475(4) 0.96734(10) 0.0562(5) Uani 1 1 d . . . . .
C4 C 0.30798(17) 0.30231(4) 0.93354(10) 0.0569(5) Uani 1 1 d . . . . .
C5 C 0.36666(19) 0.30104(4) 0.86897(11) 0.0642(6) Uani 1 1 d . . . . .
H5 H 0.3845 0.3216 0.8465 0.077 Uiso 1 1 calc R U . . .
C6 C 0.39879(19) 0.27072(5) 0.83761(11) 0.0634(6) Uani 1 1 d . . . . .
C7 C 0.37182(19) 0.23935(4) 0.87095(11) 0.0630(6) Uani 1 1 d . . . . .
C8 C 0.31334(18) 0.24025(4) 0.93377(11) 0.0613(6) Uani 1 1 d . . . . .
H8 H 0.2951 0.2196 0.9555 0.074 Uiso 1 1 calc R U . . .
C9 C 0.28022(17) 0.27095(4) 0.96633(10) 0.0559(5) Uani 1 1 d . . . . .
C10 C 0.3138(2) 0.42969(5) 0.93097(13) 0.0761(7) Uani 1 1 d . . . . .
C11 C 0.4233(6) 0.43409(14) 0.9181(4) 0.095(2) Uani 0.460(3) 1 d . . P A 2
H11 H 0.4742 0.4173 0.9325 0.114 Uiso 0.460(3) 1 calc R U P A 2
C12 C 0.4556(7) 0.46367(17) 0.8839(5) 0.113(3) Uani 0.460(3) 1 d . . P A 2
F1 F 0.5601(6) 0.46905(15) 0.8726(4) 0.181(3) Uani 0.460(3) 1 d . . P A 2
C19 C 0.3820(6) 0.45294(12) 0.9690(3) 0.102(2) Uani 0.540(3) 1 d . . P A 1
H19 H 0.4047 0.4491 1.0186 0.123 Uiso 0.540(3) 1 calc R U P A 1
C18 C 0.4165(8) 0.48204(15) 0.9326(4) 0.130(3) Uani 0.540(3) 1 d . . P A 1
F3 F 0.4845(7) 0.50370(13) 0.9725(2) 0.202(3) Uani 0.540(3) 1 d . . P A 1
C13 C 0.3823(4) 0.48951(7) 0.8599(2) 0.1111(12) Uani 1 1 d . . . . .
C14 C 0.2729(8) 0.48214(16) 0.8722(5) 0.117(3) Uani 0.460(3) 1 d . . P A 2
F2 F 0.1935(5) 0.50562(10) 0.8525(4) 0.158(2) Uani 0.460(3) 1 d . . P A 2
C15 C 0.2349(6) 0.45301(12) 0.9078(3) 0.0899(18) Uani 0.460(3) 1 d . . P A 2
H15 H 0.1613 0.4497 0.9153 0.108 Uiso 0.460(3) 1 calc R U P A 2
C17 C 0.3214(6) 0.46544(13) 0.8235(3) 0.0938(17) Uani 0.540(3) 1 d . . P A 1
F4 F 0.2947(5) 0.47124(12) 0.7510(2) 0.175(2) Uani 0.540(3) 1 d . . P A 1
C16 C 0.2872(5) 0.43637(11) 0.8574(3) 0.0873(15) Uani 0.540(3) 1 d . . P A 1
H16 H 0.2444 0.4206 0.8297 0.105 Uiso 0.540(3) 1 calc R U P A 1
C20 C 0.4640(2) 0.27241(6) 0.77073(12) 0.0714(7) Uani 1 1 d . . . . .
C21 C 0.5667(5) 0.2577(2) 0.7741(3) 0.141(4) Uani 0.534(4) 1 d . . P B 1
H21 H 0.5948 0.2460 0.8161 0.169 Uiso 0.534(4) 1 calc R U P B 1
C22 C 0.6258(6) 0.2613(3) 0.7117(4) 0.171(5) Uani 0.534(4) 1 d . . P B 1
F5 F 0.7256(6) 0.2461(3) 0.7150(4) 0.377(9) Uani 0.534(4) 1 d . . P B 1
C29 C 0.4328(5) 0.2592(3) 0.7056(3) 0.108(3) Uani 0.466(4) 1 d . . P B 2
H29 H 0.3659 0.2479 0.6995 0.129 Uiso 0.466(4) 1 calc R U P B 2
C28 C 0.4980(7) 0.2618(4) 0.6456(4) 0.146(5) Uani 0.466(4) 1 d . . P B 2
F8 F 0.4641(4) 0.2450(3) 0.5834(2) 0.271(7) Uani 0.466(4) 1 d . . P B 2
C23 C 0.5913(3) 0.27643(10) 0.64732(17) 0.1153(12) Uani 1 1 d . . . . .
C24 C 0.4861(6) 0.28853(17) 0.6474(3) 0.0873(17) Uani 0.534(4) 1 d . . P B 1
F6 F 0.4442(3) 0.30498(14) 0.58582(18) 0.1446(19) Uani 0.534(4) 1 d . . P B 1
C25 C 0.4237(4) 0.28756(14) 0.7080(2) 0.0747(13) Uani 0.534(4) 1 d . . P B 1
H25 H 0.3543 0.2973 0.7054 0.090 Uiso 0.534(4) 1 calc R U P B 1
C27 C 0.6165(7) 0.2970(2) 0.7114(5) 0.121(3) Uani 0.466(4) 1 d . . P B 2
F7 F 0.7115(6) 0.3161(2) 0.7164(4) 0.211(4) Uani 0.466(4) 1 d . . P B 2
C26 C 0.5559(7) 0.29467(19) 0.7727(4) 0.111(3) Uani 0.466(4) 1 d . . P B 2
H26 H 0.5749 0.3075 0.8150 0.133 Uiso 0.466(4) 1 calc R U P B 2
C30 C 0.4048(2) 0.20540(5) 0.84178(12) 0.0722(7) Uani 1 1 d . . . . .
C31 C 0.4640(5) 0.18171(10) 0.8897(2) 0.0869(15) Uani 0.551(3) 1 d . . P C 1
H31 H 0.4858 0.1879 0.9383 0.104 Uiso 0.551(3) 1 calc R U P C 1
C32 C 0.4885(6) 0.14932(11) 0.8629(3) 0.106(2) Uani 0.551(3) 1 d . . P C 1
F9 F 0.5508(6) 0.12816(10) 0.9087(2) 0.182(3) Uani 0.551(3) 1 d . . P C 1
C39 C 0.5123(6) 0.19984(16) 0.8296(4) 0.099(2) Uani 0.449(3) 1 d . . P C 2
H39 H 0.5641 0.2172 0.8366 0.119 Uiso 0.449(3) 1 calc R U P C 2
C38 C 0.5406(7) 0.1679(2) 0.8068(6) 0.131(3) Uani 0.449(3) 1 d . . P C 2
F12 F 0.6478(5) 0.16361(16) 0.7942(5) 0.199(4) Uani 0.449(3) 1 d . . P C 2
C33 C 0.4634(3) 0.14061(8) 0.78925(19) 0.1054(10) Uani 1 1 d . . . . .
C34 C 0.4051(5) 0.16257(14) 0.7486(3) 0.0884(16) Uani 0.551(3) 1 d . . P C 1
F10 F 0.3690(4) 0.15303(10) 0.67851(19) 0.1424(18) Uani 0.551(3) 1 d . . P C 1
C35 C 0.3750(4) 0.19464(11) 0.7711(2) 0.0780(13) Uani 0.551(3) 1 d . . P C 1
H35 H 0.3345 0.2090 0.7385 0.094 Uiso 0.551(3) 1 calc R U P C 1
C37 C 0.3558(8) 0.15141(19) 0.7896(6) 0.120(3) Uani 0.449(3) 1 d . . P C 2
F11 F 0.2774(6) 0.12853(14) 0.7713(5) 0.198(4) Uani 0.449(3) 1 d . . P C 2
C36 C 0.3238(6) 0.18253(15) 0.8169(4) 0.101(2) Uani 0.449(3) 1 d . . P C 2
H36 H 0.2502 0.1880 0.8187 0.121 Uiso 0.449(3) 1 calc R U P C 2
C40 C 0.4177(5) 0.52199(9) 0.8252(2) 0.1309(15) Uani 1 1 d . . . . .
O1 O 0.4591(10) 0.51950(16) 0.7607(4) 0.157(5) Uani 0.416(10) 1 d . . P D 2
H1O H 0.4754 0.5387 0.7463 0.188 Uiso 0.416(10) 1 calc R U P D 2
O2 O 0.4385(12) 0.54663(18) 0.8630(6) 0.136(4) Uani 0.416(10) 1 d . . P D 2
O3 O 0.4964(7) 0.5354(2) 0.8453(5) 0.152(4) Uani 0.584(10) 1 d . . P D 1
O4 O 0.3419(6) 0.53642(15) 0.7763(4) 0.163(4) Uani 0.584(10) 1 d . . P D 1
H4O H 0.3667 0.5541 0.7595 0.196 Uiso 0.584(10) 1 calc R U P D 1
C41 C 0.6603(3) 0.27854(12) 0.58256(19) 0.1287(14) Uani 1 1 d D . . . .
C42 C 0.4981(5) 0.10655(10) 0.7591(3) 0.1308(15) Uani 1 1 d . . . . .
O7 O 0.4408(6) 0.0920(2) 0.7171(7) 0.187(6) Uani 0.604(12) 1 d . . P E 1
H7O H 0.4701 0.0740 0.7054 0.224 Uiso 0.604(12) 1 calc R U P E 1
O8 O 0.5973(6) 0.09629(16) 0.7805(4) 0.171(4) Uani 0.604(12) 1 d . . P E 1
O9 O 0.4816(14) 0.07861(17) 0.7969(6) 0.179(7) Uani 0.396(12) 1 d . . P E 2
O10 O 0.5121(14) 0.1054(2) 0.6943(5) 0.154(6) Uani 0.396(12) 1 d . . P E 2
H10O H 0.5199 0.0854 0.6818 0.184 Uiso 0.396(12) 1 calc R U P E 2

loop_
_atom_site_aniso_label
_atom_site_aniso_U_11
_atom_site_aniso_U_22
_atom_site_aniso_U_33
_atom_site_aniso_U_23
_atom_site_aniso_U_13
_atom_site_aniso_U_12
O5 0.165(3) 0.509(9) 0.091(2) 0.085(3) 0.098(2) 0.120(4)
O6 0.123(2) 0.377(6) 0.0863(17) -0.018(2) 0.0793(16) -0.020(3)
C1 0.1014(16) 0.0306(8) 0.0728(13) 0.0044(7) 0.0414(11) -0.0043(8)
C2 0.1062(16) 0.0324(8) 0.0701(12) 0.0035(7) 0.0602(12) -0.0066(8)
C3 0.0865(13) 0.0315(8) 0.0568(10) 0.0015(6) 0.0505(10) 0.0002(7)
C4 0.0871(13) 0.0338(8) 0.0565(10) 0.0006(6) 0.0539(10) 0.0006(7)
C5 0.0967(15) 0.0440(9) 0.0592(11) 0.0037(7) 0.0585(11) 0.0029(8)
C6 0.0899(14) 0.0533(10) 0.0536(10) -0.0013(7) 0.0539(10) 0.0071(9)
C7 0.0931(14) 0.0421(9) 0.0600(11) -0.0078(7) 0.0513(10) 0.0058(8)
C8 0.0961(14) 0.0338(8) 0.0605(11) -0.0048(7) 0.0533(10) 0.0013(8)
C9 0.0872(13) 0.0327(8) 0.0541(10) -0.0002(6) 0.0518(10) -0.0002(7)
C10 0.1197(19) 0.0333(9) 0.0800(14) 0.0058(8) 0.0416(13) -0.0114(10)
C11 0.118(5) 0.050(2) 0.123(5) 0.005(3) 0.055(4) -0.017(3)
C12 0.155(7) 0.069(4) 0.124(6) 0.010(4) 0.073(5) -0.030(4)
F1 0.188(5) 0.128(4) 0.240(7) 0.039(4) 0.101(5) -0.063(4)
C19 0.167(6) 0.059(2) 0.081(3) 0.017(2) 0.008(3) -0.042(3)
C18 0.227(8) 0.066(3) 0.098(4) 0.018(3) 0.014(5) -0.077(4)
F3 0.357(8) 0.124(3) 0.123(4) 0.019(3) 0.000(5) -0.149(5)
C13 0.179(3) 0.0518(14) 0.106(2) 0.0171(14) 0.038(2) -0.0313(17)
C14 0.169(7) 0.053(3) 0.131(6) 0.040(4) 0.015(5) -0.022(4)
F2 0.186(5) 0.068(2) 0.222(6) 0.072(3) 0.028(4) 0.006(2)
C15 0.130(5) 0.046(2) 0.097(4) 0.021(2) 0.032(3) -0.008(3)
C17 0.149(5) 0.062(3) 0.073(3) 0.020(2) 0.025(3) -0.017(3)
F4 0.297(7) 0.132(3) 0.092(2) 0.053(2) -0.009(3) -0.082(4)
C16 0.138(4) 0.050(2) 0.077(3) 0.0139(19) 0.031(3) -0.021(2)
C20 0.0918(15) 0.0740(13) 0.0554(12) 0.0005(9) 0.0563(11) 0.0106(10)
C21 0.108(4) 0.245(9) 0.079(3) 0.083(5) 0.076(3) 0.094(5)
C22 0.132(5) 0.282(12) 0.112(5) 0.103(6) 0.108(5) 0.123(7)
F5 0.212(6) 0.715(19) 0.226(7) 0.296(11) 0.189(6) 0.313(10)
C29 0.075(3) 0.203(9) 0.050(3) -0.016(4) 0.044(3) 0.013(4)
C28 0.096(5) 0.296(16) 0.052(3) -0.034(6) 0.051(3) 0.020(7)
F8 0.114(4) 0.64(2) 0.065(2) -0.104(5) 0.054(2) -0.054(6)
C23 0.116(3) 0.170(3) 0.0686(17) 0.0127(18) 0.0701(17) 0.030(2)
C24 0.112(4) 0.103(4) 0.053(3) 0.006(2) 0.056(3) 0.003(3)
F6 0.142(3) 0.227(5) 0.0727(19) 0.052(2) 0.065(2) 0.041(3)
C25 0.088(3) 0.081(3) 0.060(2) 0.006(2) 0.050(2) 0.011(2)
C27 0.123(6) 0.141(6) 0.109(5) 0.015(5) 0.087(5) 0.004(5)
F7 0.209(7) 0.274(8) 0.167(5) -0.008(5) 0.143(5) -0.081(6)
C26 0.136(6) 0.103(4) 0.104(5) -0.001(4) 0.092(4) 0.007(4)
C30 0.1052(17) 0.0497(10) 0.0678(12) -0.0161(9) 0.0500(12) 0.0088(10)
C31 0.146(4) 0.052(2) 0.066(2) -0.0137(17) 0.033(3) 0.032(2)
C32 0.193(6) 0.052(2) 0.079(3) -0.004(2) 0.043(3) 0.047(3)
F9 0.328(7) 0.096(2) 0.126(3) -0.011(2) 0.034(3) 0.111(4)
C39 0.122(5) 0.070(3) 0.111(5) -0.033(3) 0.043(4) 0.029(3)
C38 0.123(6) 0.095(5) 0.177(9) -0.061(6) 0.032(5) 0.048(4)
F12 0.149(5) 0.146(5) 0.309(9) -0.105(5) 0.067(5) 0.051(4)
C33 0.141(3) 0.0693(16) 0.110(2) -0.0362(16) 0.043(2) 0.0261(17)
C34 0.114(4) 0.075(3) 0.080(3) -0.038(2) 0.030(3) 0.013(3)
F10 0.207(4) 0.127(3) 0.091(2) -0.0660(19) -0.008(2) 0.067(3)
C35 0.105(3) 0.066(2) 0.067(2) -0.0203(18) 0.035(2) 0.022(2)
C37 0.155(7) 0.070(4) 0.140(7) -0.051(4) 0.044(6) -0.001(4)
F11 0.223(7) 0.099(3) 0.281(9) -0.104(5) 0.084(6) -0.010(4)
C36 0.129(5) 0.065(3) 0.114(5) -0.038(3) 0.052(4) 0.004(3)
C40 0.204(5) 0.069(2) 0.122(3) 0.0331(19) 0.034(3) -0.042(2)
O1 0.285(14) 0.078(4) 0.116(5) 0.015(3) 0.084(6) -0.052(5)
O2 0.230(13) 0.049(3) 0.137(5) 0.017(3) 0.062(7) -0.039(5)
O3 0.176(7) 0.105(5) 0.173(8) 0.075(5) -0.004(5) -0.069(5)
O4 0.188(6) 0.114(4) 0.184(6) 0.092(4) -0.007(5) -0.059(4)
C41 0.128(3) 0.196(4) 0.0712(19) 0.012(2) 0.071(2) 0.024(2)
C42 0.182(4) 0.084(2) 0.131(3) -0.048(2) 0.053(3) 0.031(2)
O7 0.137(5) 0.130(6) 0.291(14) -0.150(9) -0.008(6) 0.038(4)
O8 0.166(6) 0.117(5) 0.226(7) -0.097(5) -0.009(5) 0.072(4)
O9 0.35(2) 0.058(4) 0.145(7) -0.016(4) 0.102(9) 0.036(6)
O10 0.257(15) 0.084(5) 0.125(6) -0.047(4) 0.052(8) 0.059(6)

loop_
_atom_type_symbol
_atom_type_description
_atom_type_scat_dispersion_real
_atom_type_scat_dispersion_imag
_atom_type_scat_source
C C 0.0181 0.0091
;
International Tables for Crystallography
(Vol. C, Tables 4.2.6.8 and 6.1.1.4)
;
H H 0.0000 0.0000
;
International Tables for Crystallography
(Vol. C, Table 6.1.1.4)
;
F F 0.0727 0.0534
;
International Tables for Crystallography
(Vol. C, Tables 4.2.6.8 and 6.1.1.4)
;
O O 0.0492 0.0322
;
International Tables for Crystallography
(Vol. C, Tables 4.2.6.8 and 6.1.1.4)
;

loop_
_geom_angle_atom_site_label_1
_geom_angle_atom_site_label_2
_geom_angle_atom_site_label_3
_geom_angle
_geom_angle_site_symmetry_1
_geom_angle_site_symmetry_3
C41 O5 H5O 109.5 . .
C2 C1 C1 118.52(10) . 2_557
C2 C1 C10 118.55(18) . .
C1 C1 C10 122.90(11) 2_557 .
C1 C2 C3 123.56(17) . .
C1 C2 H2 118.2 . .
C3 C2 H2 118.2 . .
C2 C3 C3 117.92(10) . 2_557
C2 C3 C4 122.13(15) . .
C3 C3 C4 119.95(8) 2_557 .
C9 C4 C5 117.85(14) . .
C9 C4 C3 120.16(14) . .
C5 C4 C3 121.97(14) . .
C6 C5 C4 123.01(15) . .
C6 C5 H5 118.5 . .
C4 C5 H5 118.5 . .
C5 C6 C7 119.03(15) . .
C5 C6 C20 118.49(17) . .
C7 C6 C20 122.45(16) . .
C8 C7 C6 118.51(15) . .
C8 C7 C30 118.72(16) . .
C6 C7 C30 122.76(16) . .
C7 C8 C9 123.04(15) . .
C7 C8 H8 118.5 . .
C9 C8 H8 118.5 . .
C8 C9 C4 118.55(15) . .
C8 C9 C9 121.56(9) . 2_557
C4 C9 C9 119.88(9) . 2_557
C16 C10 C19 116.9(3) . .
C15 C10 C11 122.5(4) . .
C16 C10 C1 121.9(3) . .
C15 C10 C1 118.0(3) . .
C19 C10 C1 121.0(3) . .
C11 C10 C1 119.3(3) . .
C12 C11 C10 119.3(6) . .
C12 C11 H11 120.4 . .
C10 C11 H11 120.4 . .
F1 C12 C11 120.7(8) . .
F1 C12 C13 116.4(5) . .
C11 C12 C13 122.8(7) . .
C10 C19 C18 119.4(5) . .
C10 C19 H19 120.3 . .
C18 C19 H19 120.3 . .
F3 C18 C13 120.6(4) . .
F3 C18 C19 116.8(5) . .
C13 C18 C19 122.6(5) . .
F3 F3 C18 119.2(5) 5_667 .
C17 C13 C18 116.2(3) . .
C12 C13 C14 113.9(4) . .
C17 C13 C40 123.8(4) . .
C18 C13 C40 120.0(4) . .
C12 C13 C40 122.8(4) . .
C14 C13 C40 123.3(4) . .
F2 C14 C15 114.1(7) . .
F2 C14 C13 119.6(4) . .
C15 C14 C13 126.2(7) . .
C10 C15 C14 115.2(6) . .
C10 C15 H15 122.4 . .
C14 C15 H15 122.4 . .
C13 C17 F4 116.7(4) . .
C13 C17 C16 122.4(5) . .
F4 C17 C16 120.8(5) . .
C17 C16 C10 122.1(5) . .
C17 C16 H16 119.0 . .
C10 C16 H16 119.0 . .
C25 C20 C21 120.1(3) . .
C29 C20 C26 116.3(4) . .
C29 C20 C6 124.4(3) . .
C25 C20 C6 121.0(3) . .
C21 C20 C6 118.9(3) . .
C26 C20 C6 118.3(3) . .
C20 C21 C22 116.7(5) . .
C20 C21 H21 121.6 . .
C22 C21 H21 121.6 . .
C23 C22 F5 117.4(3) . .
C23 C22 C21 126.3(5) . .
F5 C22 C21 116.2(5) . .
C22 F5 F5 106.1(9) . 7_656
C20 C29 C28 121.2(7) . .
C20 C29 H29 119.4 . .
C28 C29 H29 119.4 . .
C23 C28 F8 117.7(5) . .
C23 C28 C29 125.1(8) . .
F8 C28 C29 116.9(9) . .
C22 C23 C24 113.0(3) . .
C28 C23 C27 114.5(4) . .
C28 C23 C41 124.1(4) . .
C22 C23 C41 122.6(3) . .
C24 C23 C41 124.4(4) . .
C27 C23 C41 120.2(4) . .
F6 C24 C23 117.8(4) . .
F6 C24 C25 117.6(6) . .
C23 C24 C25 124.3(5) . .
C20 C25 C24 119.3(5) . .
C20 C25 H25 120.3 . .
C24 C25 H25 120.3 . .
C26 C27 F7 118.8(8) . .
C26 C27 C23 121.1(7) . .
F7 C27 C23 119.5(5) . .
C27 C26 C20 119.4(7) . .
C27 C26 H26 120.3 . .
C20 C26 H26 120.3 . .
C39 C30 C36 121.6(4) . .
C35 C30 C31 117.3(3) . .
C35 C30 C7 122.6(3) . .
C39 C30 C7 119.0(3) . .
C36 C30 C7 118.6(3) . .
C31 C30 C7 119.9(2) . .
C32 C31 C30 119.3(4) . .
C32 C31 H31 120.4 . .
C30 C31 H31 120.4 . .
F9 C32 C33 120.8(3) . .
F9 C32 C31 117.6(5) . .
C33 C32 C31 121.1(4) . .
C38 C39 C30 117.5(7) . .
C38 C39 H39 121.3 . .
C30 C39 H39 121.3 . .
F12 C38 C39 115.6(8) . .
F12 C38 C33 120.0(5) . .
C39 C38 C33 124.1(7) . .
C34 C33 C32 117.1(3) . .
C37 C33 C38 112.7(4) . .
C34 C33 C42 122.1(4) . .
C37 C33 C42 124.2(4) . .
C32 C33 C42 120.8(4) . .
C38 C33 C42 122.0(4) . .
C33 C34 F10 118.2(4) . .
C33 C34 C35 125.3(4) . .
F10 C34 C35 116.5(5) . .
C30 C35 C34 119.6(4) . .
C30 C35 H35 120.2 . .
C34 C35 H35 120.2 . .
F11 C37 C36 117.3(8) . .
F11 C37 C33 117.8(5) . .
C36 C37 C33 124.3(7) . .
C37 C36 C30 117.8(7) . .
C37 C36 H36 121.1 . .
C30 C36 H36 121.1 . .
O2 C40 O1 119.2(6) . .
O3 C40 O4 123.2(5) . .
O3 C40 C13 121.4(5) . .
O2 C40 C13 120.0(5) . .
O1 C40 C13 117.0(4) . .
O4 C40 C13 114.7(4) . .
C40 O1 H1O 109.5 . .
C40 O4 H4O 109.5 . .
O6 C41 O5 120.7(3) . .
O6 C41 C23 120.5(3) . .
O5 C41 C23 118.2(4) . .
O10 C42 O9 121.2(6) . .
O7 C42 O8 123.8(4) . .
O7 C42 C33 119.9(5) . .
O10 C42 C33 116.8(5) . .
O9 C42 C33 119.1(4) . .
O8 C42 C33 116.2(4) . .
C42 O7 H7O 109.5 . .
C42 O10 H10O 109.5 . .

loop_
_geom_bond_atom_site_label_1
_geom_bond_atom_site_label_2
_geom_bond_distance
_geom_bond_site_symmetry_2
O5 C41 1.230(5) .
O5 H5O 0.8200 .
O6 C41 1.205(5) .
C1 C2 1.376(2) .
C1 C1 1.411(4) 2_557
C1 C10 1.488(2) .
C2 C3 1.402(2) .
C2 H2 0.9300 .
C3 C3 1.412(3) 2_557
C3 C4 1.458(2) .
C4 C9 1.408(2) .
C4 C5 1.410(2) .
C5 C6 1.378(2) .
C5 H5 0.9300 .
C6 C7 1.410(3) .
C6 C20 1.492(2) .
C7 C8 1.381(2) .
C7 C30 1.489(2) .
C8 C9 1.404(2) .
C8 H8 0.9300 .
C9 C9 1.465(3) 2_557
C10 C16 1.369(5) .
C10 C15 1.371(7) .
C10 C19 1.383(6) .
C10 C11 1.387(7) .
C11 C12 1.377(7) .
C11 H11 0.9300 .
C12 F1 1.327(10) .
C12 C13 1.398(10) .
C19 C18 1.390(6) .
C19 H19 0.9300 .
C18 F3 1.358(8) .
C18 C13 1.379(8) .
F3 F3 1.077(9) 5_667
C13 C17 1.342(7) .
C13 C14 1.403(10) .
C13 C40 1.489(4) .
C14 F2 1.365(10) .
C14 C15 1.399(7) .
C15 H15 0.9300 .
C17 F4 1.344(6) .
C17 C16 1.367(5) .
C16 H16 0.9300 .
C20 C29 1.315(7) .
C20 C25 1.340(6) .
C20 C21 1.381(6) .
C20 C26 1.420(8) .
C21 C22 1.385(5) .
C21 H21 0.9300 .
C22 C23 1.345(7) .
C22 F5 1.355(7) .
F5 F5 1.39(2) 7_656
C29 C28 1.392(7) .
C29 H29 0.9300 .
C28 C23 1.276(12) .
C28 F8 1.341(11) .
C23 C24 1.373(8) .
C23 C27 1.422(10) .
C23 C41 1.489(3) .
C24 F6 1.353(7) .
C24 C25 1.375(6) .
C25 H25 0.9300 .
C27 C26 1.375(7) .
C27 F7 1.380(11) .
C26 H26 0.9300 .
C30 C35 1.368(5) .
C30 C39 1.368(7) .
C30 C36 1.385(8) .
C30 C31 1.428(5) .
C31 C32 1.391(5) .
C31 H31 0.9300 .
C32 F9 1.364(7) .
C32 C33 1.385(6) .
C39 C38 1.362(7) .
C39 H39 0.9300 .
C38 F12 1.359(10) .
C38 C33 1.444(10) .
C33 C34 1.307(7) .
C33 C37 1.385(10) .
C33 C42 1.506(4) .
C34 F10 1.362(6) .
C34 C35 1.371(6) .
C35 H35 0.9300 .
C37 F11 1.335(11) .
C37 C36 1.375(8) .
C36 H36 0.9300 .
C40 O3 1.134(8) .
C40 O2 1.194(11) .
C40 O1 1.303(8) .
C40 O4 1.358(7) .
O1 H1O 0.8200 .
O4 H4O 0.8200 .
C42 O7 1.148(7) .
C42 O10 1.192(9) .
C42 O9 1.307(9) .
C42 O8 1.313(7) .
O7 H7O 0.8200 .
O10 H10O 0.8200 .

loop_
_geom_hbond_atom_site_label_D
_geom_hbond_atom_site_label_H
_geom_hbond_atom_site_label_A
_geom_hbond_site_symmetry_A
_geom_hbond_distance_DA
_geom_hbond_distance_DH
_geom_hbond_distance_HA
_geom_hbond_angle_DHA
_geom_hbond_publ_flag
O1 H1O O9 4_656 2.647(11) 0.820 1.832 172.3 no
O4 H4O O8 4_656 2.672(9) 0.820 1.858 172.0 no
O5 H5O O6 2_656 2.625(5) 0.820 1.813 170.3 no
O7 H7O O2 4_646 2.770(15) 0.820 2.025 151.0 no
O7 H7O O3 4_646 2.613(13) 0.820 1.821 161.9 no
O10 H10O O2 4_646 2.599(13) 0.820(9) 1.800(9) 164.3(10) no
O10 H10O O3 4_646 2.820(12) 0.820(9) 2.014(9) 167.3(12) no

loop_
_geom_torsion_atom_site_label_1
_geom_torsion_atom_site_label_2
_geom_torsion_atom_site_label_3
_geom_torsion_atom_site_label_4
_geom_torsion
_geom_torsion_site_symmetry_1
_geom_torsion_site_symmetry_4
C1 C1 C2 C3 0.5(5) 2_557 .
C10 C1 C2 C3 178.7(2) . .
C1 C2 C3 C3 -0.4(5) . 2_557
C1 C2 C3 C4 179.5(2) . .
C2 C3 C4 C9 179.4(2) . .
C3 C3 C4 C9 -0.7(4) 2_557 .
C2 C3 C4 C5 1.0(4) . .
C3 C3 C4 C5 -179.1(3) 2_557 .
C9 C4 C5 C6 -0.9(4) . .
C3 C4 C5 C6 177.5(2) . .
C4 C5 C6 C7 0.3(4) . .
C4 C5 C6 C20 -177.9(2) . .
C5 C6 C7 C8 0.4(4) . .
C20 C6 C7 C8 178.5(2) . .
C5 C6 C7 C30 -178.9(2) . .
C20 C6 C7 C30 -0.8(4) . .
C6 C7 C8 C9 -0.5(4) . .
C30 C7 C8 C9 178.8(2) . .
C7 C8 C9 C4 -0.1(4) . .
C7 C8 C9 C9 -179.0(3) . 2_557
C5 C4 C9 C8 0.8(4) . .
C3 C4 C9 C8 -177.6(2) . .
C5 C4 C9 C9 179.7(2) . 2_557
C3 C4 C9 C9 1.3(4) . 2_557
C2 C1 C10 C16 55.6(4) . .
C1 C1 C10 C16 -126.4(4) 2_557 .
C2 C1 C10 C15 122.9(4) . .
C1 C1 C10 C15 -59.1(5) 2_557 .
C2 C1 C10 C19 -119.6(4) . .
C1 C1 C10 C19 58.5(6) 2_557 .
C2 C1 C10 C11 -53.7(5) . .
C1 C1 C10 C11 124.4(5) 2_557 .
C15 C10 C11 C12 3.1(9) . .
C1 C10 C11 C12 179.5(6) . .
C10 C11 C12 F1 178.3(7) . .
C10 C11 C12 C13 -1.3(11) . .
C16 C10 C19 C18 2.3(9) . .
C1 C10 C19 C18 177.7(6) . .
C10 C19 C18 F3 -179.2(8) . .
C10 C19 C18 C13 2.4(12) . .
C13 C18 F3 F3 -174.9(12) . 5_667
C19 C18 F3 F3 6.6(17) . 5_667
F3 C18 C13 C17 175.5(8) . .
C19 C18 C13 C17 -6.0(11) . .
F3 C18 C13 C40 -1.5(12) . .
C19 C18 C13 C40 176.9(7) . .
F1 C12 C13 C14 179.0(7) . .
C11 C12 C13 C14 -1.5(10) . .
F1 C12 C13 C40 -1.6(10) . .
C11 C12 C13 C40 177.9(6) . .
C12 C13 C14 F2 178.8(7) . .
C40 C13 C14 F2 -0.6(10) . .
C12 C13 C14 C15 2.8(11) . .
C40 C13 C14 C15 -176.6(7) . .
C11 C10 C15 C14 -1.8(8) . .
C1 C10 C15 C14 -178.3(5) . .
F2 C14 C15 C10 -177.4(6) . .
C13 C14 C15 C10 -1.2(11) . .
C18 C13 C17 F4 -175.1(7) . .
C40 C13 C17 F4 1.9(9) . .
C18 C13 C17 C16 5.2(9) . .
C40 C13 C17 C16 -177.8(6) . .
C13 C17 C16 C10 -0.7(9) . .
F4 C17 C16 C10 179.5(6) . .
C19 C10 C16 C17 -3.2(8) . .
C1 C10 C16 C17 -178.5(5) . .
C5 C6 C20 C29 -119.6(6) . .
C7 C6 C20 C29 62.3(6) . .
C5 C6 C20 C25 -60.1(4) . .
C7 C6 C20 C25 121.8(4) . .
C5 C6 C20 C21 120.6(6) . .
C7 C6 C20 C21 -57.5(6) . .
C5 C6 C20 C26 48.7(5) . .
C7 C6 C20 C26 -129.4(5) . .
C25 C20 C21 C22 3.4(12) . .
C6 C20 C21 C22 -177.3(8) . .
C20 C21 C22 C23 -2.8(18) . .
C20 C21 C22 F5 -178.7(11) . .
C23 C22 F5 F5 139.7(12) . 7_656
C21 C22 F5 F5 -44.0(19) . 7_656
C26 C20 C29 C28 11.5(12) . .
C6 C20 C29 C28 179.9(9) . .
C20 C29 C28 C23 0.6(19) . .
C20 C29 C28 F8 174.2(11) . .
F8 C28 C23 C27 173.3(11) . .
C29 C28 C23 C27 -13.2(17) . .
F8 C28 C23 C41 5.7(17) . .
C29 C28 C23 C41 179.2(10) . .
F5 C22 C23 C24 175.0(11) . .
C21 C22 C23 C24 -0.9(16) . .
F5 C22 C23 C41 -3.1(16) . .
C21 C22 C23 C41 -179.0(10) . .
C22 C23 C24 F6 178.5(8) . .
C41 C23 C24 F6 -3.4(8) . .
C22 C23 C24 C25 4.1(10) . .
C41 C23 C24 C25 -177.8(5) . .
C21 C20 C25 C24 -0.5(8) . .
C6 C20 C25 C24 -179.8(4) . .
F6 C24 C25 C20 -178.0(5) . .
C23 C24 C25 C20 -3.6(9) . .
C28 C23 C27 C26 13.9(13) . .
C41 C23 C27 C26 -178.0(7) . .
C28 C23 C27 F7 -175.0(11) . .
C41 C23 C27 F7 -6.9(11) . .
F7 C27 C26 C20 -173.8(8) . .
C23 C27 C26 C20 -2.6(12) . .
C29 C20 C26 C27 -10.0(10) . .
C6 C20 C26 C27 -179.2(6) . .
C8 C7 C30 C35 122.0(3) . .
C6 C7 C30 C35 -58.7(4) . .
C8 C7 C30 C39 -127.0(4) . .
C6 C7 C30 C39 52.3(5) . .
C8 C7 C30 C36 63.0(5) . .
C6 C7 C30 C36 -117.7(5) . .
C8 C7 C30 C31 -53.8(4) . .
C6 C7 C30 C31 125.5(4) . .
C35 C30 C31 C32 0.1(7) . .
C7 C30 C31 C32 176.2(5) . .
C30 C31 C32 F9 176.1(5) . .
C30 C31 C32 C33 4.6(9) . .
C36 C30 C39 C38 -13.9(10) . .
C7 C30 C39 C38 176.5(7) . .
C30 C39 C38 F12 179.0(8) . .
C30 C39 C38 C33 5.1(13) . .
F9 C32 C33 C34 -178.6(6) . .
C31 C32 C33 C34 -7.5(9) . .
F9 C32 C33 C42 3.9(9) . .
C31 C32 C33 C42 175.1(5) . .
F12 C38 C33 C37 -166.6(9) . .
C39 C38 C33 C37 7.1(13) . .
F12 C38 C33 C42 1.9(12) . .
C39 C38 C33 C42 175.5(8) . .
C32 C33 C34 F10 -172.8(6) . .
C42 C33 C34 F10 4.6(8) . .
C32 C33 C34 C35 5.9(9) . .
C42 C33 C34 C35 -176.7(5) . .
C31 C30 C35 C34 -1.9(7) . .
C7 C30 C35 C34 -177.8(4) . .
C33 C34 C35 C30 -1.2(9) . .
F10 C34 C35 C30 177.5(5) . .
C38 C33 C37 F11 177.5(9) . .
C42 C33 C37 F11 9.3(12) . .
C38 C33 C37 C36 -11.6(13) . .
C42 C33 C37 C36 -179.8(8) . .
F11 C37 C36 C30 174.8(8) . .
C33 C37 C36 C30 3.9(14) . .
C39 C30 C36 C37 9.8(10) . .
C7 C30 C36 C37 179.5(7) . .
C17 C13 C40 O3 -150.9(9) . .
C18 C13 C40 O3 25.9(11) . .
C12 C13 C40 O2 -91.8(11) . .
C14 C13 C40 O2 87.6(12) . .
C12 C13 C40 O1 66.0(9) . .
C14 C13 C40 O1 -114.7(9) . .
C17 C13 C40 O4 38.1(8) . .
C18 C13 C40 O4 -145.1(7) . .
C28 C23 C41 O6 -141.5(10) . .
C22 C23 C41 O6 -20.7(10) . .
C24 C23 C41 O6 161.4(6) . .
C27 C23 C41 O6 51.6(7) . .
C28 C23 C41 O5 30.0(10) . .
C22 C23 C41 O5 150.8(8) . .
C24 C23 C41 O5 -27.1(7) . .
C27 C23 C41 O5 -136.9(7) . .
C34 C33 C42 O7 -35.5(11) . .
C32 C33 C42 O7 141.8(10) . .
C37 C33 C42 O10 87.2(13) . .
C38 C33 C42 O10 -79.9(13) . .
C37 C33 C42 O9 -73.6(12) . .
C38 C33 C42 O9 119.3(12) . .
C34 C33 C42 O8 140.9(7) . .
C32 C33 C42 O8 -41.8(8) . .
